data_7128880
loop_
_publ_author_name
'Kang, Zhengxin'
'Wu, Qinghua'
'Guo, Xing'
'Wang, Long'
'Ye, Yin'
'Yu, Changjiang'
'Wang, Hua'
'Hao, Erhong'
'Jiao, Lijuan'

_publ_section_title
;
 FeCl<sub>3</sub>-promoted regioselective synthesis of BODIPY dimers
 through oxidative aromatic homocoupling reactions.
;
_journal_issue 77
_journal_name_full 'Chemical communications (Cambridge, England)'
_journal_page_first 9886
_journal_page_last 9889
_journal_paper_doi 10.1039/d1cc04098g
_journal_volume 57
_journal_year 2021
_chemical_formula_moiety 'C36 H30 B2 Cl2 F4 N4'
_chemical_formula_sum 'C36 H30 B2 Cl2 F4 N4'
_chemical_formula_weight 687.16
_space_group_crystal_system orthorhombic
_space_group_IT_number 60
_space_group_name_Hall '-P 2n 2ab'
_space_group_name_H-M_alt 'P b c n'
_atom_sites_solution_hydrogens geom
_atom_sites_solution_primary dual
_audit_creation_date 2020-06-29
_audit_creation_method
;
Olex2 1.3
(compiled 2020.02.04 svn.rd84adfe8 for OlexSys, GUI svn.r6032)
;
_audit_update_record
;
2021-07-08 deposited with the CCDC.	2021-08-25 downloaded from the CCDC.
;
_cell_angle_alpha 90
_cell_angle_beta 90
_cell_angle_gamma 90
_cell_formula_units_Z 4
_cell_length_a 15.1048(5)
_cell_length_b 12.2629(4)
_cell_length_c 18.3629(6)
_cell_measurement_reflns_used 9898
_cell_measurement_temperature 273.15
_cell_measurement_theta_max 27.51
_cell_measurement_theta_min 2.92
_cell_volume 3401.34(19)
_computing_cell_refinement 'SAINT v8.37A (Bruker, 2015)'
_computing_data_reduction 'SAINT v8.37A (Bruker, 2015)'
_computing_molecular_graphics 'Olex2 1.3 (Dolomanov et al., 2009)'
_computing_publication_material 'Olex2 1.3 (Dolomanov et al., 2009)'
_computing_structure_refinement 'SHELXL 2014/7 (Sheldrick, 2015)'
_computing_structure_solution 'SHELXT 2014/5 (Sheldrick, 2014)'
_diffrn_ambient_temperature 273.15
_diffrn_measured_fraction_theta_full 0.989
_diffrn_measured_fraction_theta_max 0.990
_diffrn_measurement_device_type 'Bruker APEX-II CCD'
_diffrn_measurement_method '\f and \w scans'
_diffrn_radiation_type MoK\a
_diffrn_radiation_wavelength 0.71073
_diffrn_reflns_av_R_equivalents 0.1094
_diffrn_reflns_av_unetI/netI 0.0394
_diffrn_reflns_Laue_measured_fraction_full 0.989
_diffrn_reflns_Laue_measured_fraction_max 0.990
_diffrn_reflns_limit_h_max 18
_diffrn_reflns_limit_h_min -19
_diffrn_reflns_limit_k_max 15
_diffrn_reflns_limit_k_min -15
_diffrn_reflns_limit_l_max 23
_diffrn_reflns_limit_l_min -23
_diffrn_reflns_number 39671
_diffrn_reflns_point_group_measured_fraction_full 0.989
_diffrn_reflns_point_group_measured_fraction_max 0.990
_diffrn_reflns_theta_full 25.242
_diffrn_reflns_theta_max 27.535
_diffrn_reflns_theta_min 3.082
_diffrn_source_current 30.0
_diffrn_source_power 1.5
_diffrn_source_voltage 50.0
_diffrn_standards_number 0
_exptl_absorpt_coefficient_mu 0.245
_exptl_absorpt_correction_type none
_exptl_crystal_colour green
_exptl_crystal_density_diffrn 1.342
_exptl_crystal_description block
_exptl_crystal_F_000 1416
_refine_diff_density_max 0.323
_refine_diff_density_min -0.350
_refine_diff_density_rms 0.043
_refine_ls_extinction_method none
_refine_ls_goodness_of_fit_ref 1.110
_refine_ls_hydrogen_treatment constr
_refine_ls_matrix_type full
_refine_ls_number_parameters 220
_refine_ls_number_reflns 3874
_refine_ls_number_restraints 0
_refine_ls_restrained_S_all 1.110
_refine_ls_R_factor_all 0.0892
_refine_ls_R_factor_gt 0.0713
_refine_ls_shift/su_max 0.000
_refine_ls_shift/su_mean 0.000
_refine_ls_structure_factor_coef Fsqd
_refine_ls_weighting_details 'w=1/[\s^2^(Fo^2^)+(0.0387P)^2^+2.5083P] where P=(Fo^2^+2Fc^2^)/3'
_refine_ls_weighting_scheme calc
_refine_ls_wR_factor_gt 0.1365
_refine_ls_wR_factor_ref 0.1492
_reflns_Friedel_coverage 0.000
_reflns_number_gt 3153
_reflns_number_total 3874
_reflns_threshold_expression 'I > 2\s(I)'
_cod_data_source_file d1cc04098g2.cif
_cod_data_source_block 0626f
_cod_depositor_comments 'Adding full bibliography for 7128879--7128880.cif.'
_cod_database_code 7128880
_shelx_shelxl_version_number 2014/7
_shelx_space_group_comment
;
The symmetry employed for this shelxl refinement is uniquely defined
by the following loop, which should always be used as a source of
symmetry information in preference to the above space-group names.
They are only intended as comments.
;
_olex2_refinement_description
;
1. Fixed Uiso
 At 1.2 times of:
  All C(H) groups
 At 1.5 times of:
  All C(H,H,H) groups
2.a Aromatic/amide H refined with riding coordinates:
 C23(H23), C16(H16), C17(H17), C21(H21), C11(H11), C12(H12)
2.b Idealised Me refined as rotating group:
 C26(H26A,H26B,H26C), C25(H25A,H25B,H25C), C27(H27A,H27B,H27C)
;
_olex2_submission_special_instructions 'No special instructions were received'

loop_
_space_group_symop_operation_xyz
'x, y, z'
'-x+1/2, -y+1/2, z+1/2'
'-x, y, -z+1/2'
'x+1/2, -y+1/2, -z'
'-x, -y, -z'
'x-1/2, y-1/2, -z-1/2'
'x, -y, z-1/2'
'-x-1/2, y-1/2, z'

loop_
_atom_site_label
_atom_site_type_symbol
_atom_site_fract_x
_atom_site_fract_y
_atom_site_fract_z
_atom_site_U_iso_or_equiv
_atom_site_adp_type
_atom_site_occupancy
_atom_site_site_symmetry_order
_atom_site_calc_flag
_atom_site_refinement_flags_posn
_atom_site_refinement_flags_adp
_atom_site_refinement_flags_occupancy
_atom_site_disorder_assembly
_atom_site_disorder_group
Cl2 Cl 0.77859(5) 0.09234(7) 0.96218(4) 0.0808(3) Uani 1 1 d . . . . .
F4 F 0.92453(9) 0.16976(12) 0.85496(8) 0.0592(4) Uani 1 1 d . . . . .
F5 F 0.86186(10) 0.33031(12) 0.88876(7) 0.0610(4) Uani 1 1 d . . . . .
N004 N 0.88037(11) 0.29428(14) 0.76030(10) 0.0414(4) Uani 1 1 d . . . . .
N005 N 0.76793(12) 0.19537(15) 0.83476(10) 0.0456(4) Uani 1 1 d . . . . .
C19 C 0.65797(13) 0.29860(17) 0.66345(12) 0.0428(5) Uani 1 1 d . . . . .
C14 C 0.72793(13) 0.27557(17) 0.71854(12) 0.0428(5) Uani 1 1 d . . . . .
C15 C 0.81523(13) 0.30931(17) 0.70792(12) 0.0431(5) Uani 1 1 d . . . . .
C20 C 0.60775(14) 0.39412(18) 0.67004(13) 0.0471(5) Uani 1 1 d . . . . .
C13 C 0.70565(14) 0.21698(19) 0.78091(13) 0.0490(5) Uani 1 1 d . . . . .
C18 C 0.95832(13) 0.32559(18) 0.73000(12) 0.0451(5) Uani 1 1 d . . . . .
C24 C 0.64050(15) 0.22455(19) 0.60775(13) 0.0502(5) Uani 1 1 d . . . . .
C23 C 0.56975(17) 0.2447(2) 0.56121(14) 0.0573(6) Uani 1 1 d . . . . .
H23 H 0.5573 0.1948 0.5244 0.069 Uiso 1 1 calc R U . . .
C16 C 0.85454(15) 0.3517(2) 0.64478(13) 0.0506(5) Uani 1 1 d . . . . .
H16 H 0.8257 0.3701 0.6018 0.061 Uiso 1 1 calc R U . . .
C17 C 0.94334(15) 0.3608(2) 0.65831(14) 0.0557(6) Uani 1 1 d . . . . .
H17 H 0.9860 0.3858 0.6259 0.067 Uiso 1 1 calc R U . . .
C21 C 0.53824(15) 0.4102(2) 0.62119(14) 0.0564(6) Uani 1 1 d . . . . .
H21 H 0.5047 0.4736 0.6249 0.068 Uiso 1 1 calc R U . . .
C22 C 0.51744(16) 0.3362(2) 0.56788(14) 0.0574(6) Uani 1 1 d . . . . .
C10 C 0.72748(16) 0.1340(2) 0.88469(14) 0.0579(6) Uani 1 1 d . . . . .
B00J B 0.86275(16) 0.2474(2) 0.83805(13) 0.0436(5) Uani 1 1 d . . . . .
C26 C 0.62764(19) 0.4778(2) 0.72810(16) 0.0695(8) Uani 1 1 d . . . . .
H26A H 0.6186 0.4461 0.7753 0.104 Uiso 1 1 calc R U . . .
H26B H 0.5889 0.5393 0.7223 0.104 Uiso 1 1 calc R U . . .
H26C H 0.6880 0.5014 0.7237 0.104 Uiso 1 1 calc R U . . .
C11 C 0.63975(19) 0.1131(3) 0.86524(18) 0.0788(9) Uani 1 1 d . . . . .
H11 H 0.5988 0.0718 0.8911 0.095 Uiso 1 1 calc R U . . .
C12 C 0.62619(17) 0.1656(3) 0.80051(17) 0.0709(8) Uani 1 1 d . . . . .
H12 H 0.5736 0.1669 0.7742 0.085 Uiso 1 1 calc R U . . .
C25 C 0.6980(2) 0.1252(2) 0.5960(2) 0.0823(9) Uani 1 1 d . . . . .
H25A H 0.7584 0.1477 0.5892 0.123 Uiso 1 1 calc R U . . .
H25B H 0.6782 0.0867 0.5535 0.123 Uiso 1 1 calc R U . . .
H25C H 0.6941 0.0783 0.6377 0.123 Uiso 1 1 calc R U . . .
C27 C 0.4396(2) 0.3538(3) 0.51704(19) 0.0896(10) Uani 1 1 d . . . . .
H27A H 0.4340 0.4301 0.5062 0.134 Uiso 1 1 calc R U . . .
H27B H 0.3863 0.3285 0.5400 0.134 Uiso 1 1 calc R U . . .
H27C H 0.4491 0.3141 0.4727 0.134 Uiso 1 1 calc R U . . .

loop_
_atom_site_aniso_label
_atom_site_aniso_U_11
_atom_site_aniso_U_22
_atom_site_aniso_U_33
_atom_site_aniso_U_23
_atom_site_aniso_U_13
_atom_site_aniso_U_12
Cl2 0.0750(5) 0.1040(6) 0.0634(4) 0.0308(4) 0.0019(3) -0.0106(4)
F4 0.0456(7) 0.0665(9) 0.0654(9) 0.0128(7) -0.0037(6) 0.0083(6)
F5 0.0646(9) 0.0665(9) 0.0519(8) -0.0150(7) 0.0098(6) -0.0111(7)
N004 0.0308(8) 0.0478(9) 0.0455(10) -0.0022(8) 0.0016(7) 0.0015(7)
N005 0.0396(10) 0.0494(10) 0.0478(10) 0.0032(8) 0.0046(8) -0.0007(8)
C19 0.0316(10) 0.0462(11) 0.0507(12) 0.0007(10) 0.0013(8) 0.0007(9)
C14 0.0346(10) 0.0432(11) 0.0506(12) -0.0050(9) 0.0000(9) 0.0041(9)
C15 0.0341(10) 0.0474(11) 0.0479(12) -0.0003(9) -0.0028(9) 0.0058(9)
C20 0.0374(11) 0.0496(12) 0.0544(13) -0.0006(10) 0.0066(9) 0.0050(9)
C13 0.0346(10) 0.0567(13) 0.0557(13) 0.0006(11) 0.0000(9) 0.0008(10)
C18 0.0334(10) 0.0530(12) 0.0488(12) -0.0001(10) 0.0019(9) 0.0019(9)
C24 0.0447(12) 0.0471(12) 0.0587(14) -0.0038(10) -0.0016(10) 0.0020(10)
C23 0.0548(14) 0.0648(15) 0.0524(13) -0.0049(12) -0.0052(11) -0.0071(12)
C16 0.0408(11) 0.0614(14) 0.0496(12) 0.0083(11) -0.0004(9) 0.0035(10)
C17 0.0403(12) 0.0711(16) 0.0556(14) 0.0127(12) 0.0046(10) -0.0001(11)
C21 0.0428(12) 0.0600(14) 0.0663(15) 0.0097(12) 0.0065(11) 0.0158(11)
C22 0.0430(12) 0.0730(16) 0.0561(14) 0.0104(13) -0.0037(10) 0.0013(12)
C10 0.0527(14) 0.0636(15) 0.0575(14) 0.0085(12) 0.0046(11) -0.0049(12)
B00J 0.0371(12) 0.0509(13) 0.0428(12) -0.0013(11) 0.0026(10) 0.0003(11)
C26 0.0635(16) 0.0639(16) 0.0811(19) -0.0229(14) 0.0071(14) 0.0106(13)
C11 0.0547(16) 0.096(2) 0.086(2) 0.0235(18) 0.0043(14) -0.0245(15)
C12 0.0431(13) 0.090(2) 0.0794(19) 0.0159(16) -0.0035(13) -0.0156(13)
C25 0.084(2) 0.0603(16) 0.102(2) -0.0247(17) -0.0130(18) 0.0193(15)
C27 0.0680(19) 0.118(3) 0.083(2) 0.016(2) -0.0252(16) 0.0103(19)

loop_
_atom_type_symbol
_atom_type_description
_atom_type_scat_dispersion_real
_atom_type_scat_dispersion_imag
_atom_type_scat_source
C C 0.0033 0.0016 'International Tables Vol C Tables 4.2.6.8 and 6.1.1.4'
H H 0.0000 0.0000 'International Tables Vol C Tables 4.2.6.8 and 6.1.1.4'
B B 0.0013 0.0007 'International Tables Vol C Tables 4.2.6.8 and 6.1.1.4'
Cl Cl 0.1484 0.1585 'International Tables Vol C Tables 4.2.6.8 and 6.1.1.4'
F F 0.0171 0.0103 'International Tables Vol C Tables 4.2.6.8 and 6.1.1.4'
N N 0.0061 0.0033 'International Tables Vol C Tables 4.2.6.8 and 6.1.1.4'

loop_
_geom_angle_atom_site_label_1
_geom_angle_atom_site_label_2
_geom_angle_atom_site_label_3
_geom_angle
_geom_angle_site_symmetry_1
_geom_angle_site_symmetry_3
_geom_angle_publ_flag
C15 N004 B00J 124.15(17) . . ?
C18 N004 C15 107.05(17) . . ?
C18 N004 B00J 128.79(18) . . ?
C13 N005 B00J 124.57(18) . . ?
C10 N005 C13 106.64(19) . . ?
C10 N005 B00J 128.4(2) . . ?
C20 C19 C14 118.94(19) . . ?
C24 C19 C14 120.62(19) . . ?
C24 C19 C20 120.4(2) . . ?
C15 C14 C19 121.26(19) . . ?
C13 C14 C19 118.98(19) . . ?
C13 C14 C15 119.74(19) . . ?
N004 C15 C14 122.2(2) . . ?
N004 C15 C16 108.78(18) . . ?
C14 C15 C16 128.7(2) . . ?
C19 C20 C26 121.5(2) . . ?
C21 C20 C19 118.1(2) . . ?
C21 C20 C26 120.5(2) . . ?
N005 C13 C14 121.30(19) . . ?
N005 C13 C12 108.1(2) . . ?
C14 C13 C12 130.5(2) . . ?
N004 C18 C18 122.9(2) . 3_756 ?
N004 C18 C17 109.36(19) . . ?
C17 C18 C18 127.7(2) . 3_756 ?
C19 C24 C25 121.4(2) . . ?
C23 C24 C19 118.8(2) . . ?
C23 C24 C25 119.8(2) . . ?
C24 C23 H23 119.0 . . ?
C22 C23 C24 122.0(2) . . ?
C22 C23 H23 119.0 . . ?
C15 C16 H16 126.4 . . ?
C17 C16 C15 107.2(2) . . ?
C17 C16 H16 126.4 . . ?
C18 C17 H17 126.2 . . ?
C16 C17 C18 107.6(2) . . ?
C16 C17 H17 126.2 . . ?
C20 C21 H21 118.7 . . ?
C22 C21 C20 122.5(2) . . ?
C22 C21 H21 118.7 . . ?
C23 C22 C27 120.4(3) . . ?
C21 C22 C23 118.1(2) . . ?
C21 C22 C27 121.5(3) . . ?
N005 C10 Cl2 122.52(19) . . ?
N005 C10 C11 111.2(2) . . ?
C11 C10 Cl2 126.2(2) . . ?
F4 B00J F5 111.49(19) . . ?
F4 B00J N004 110.31(18) . . ?
F4 B00J N005 110.37(19) . . ?
F5 B00J N004 110.36(19) . . ?
F5 B00J N005 108.48(18) . . ?
N004 B00J N005 105.66(17) . . ?
C20 C26 H26A 109.5 . . ?
C20 C26 H26B 109.5 . . ?
C20 C26 H26C 109.5 . . ?
H26A C26 H26B 109.5 . . ?
H26A C26 H26C 109.5 . . ?
H26B C26 H26C 109.5 . . ?
C10 C11 H11 126.9 . . ?
C12 C11 C10 106.2(2) . . ?
C12 C11 H11 126.9 . . ?
C13 C12 H12 126.1 . . ?
C11 C12 C13 107.8(2) . . ?
C11 C12 H12 126.1 . . ?
C24 C25 H25A 109.5 . . ?
C24 C25 H25B 109.5 . . ?
C24 C25 H25C 109.5 . . ?
H25A C25 H25B 109.5 . . ?
H25A C25 H25C 109.5 . . ?
H25B C25 H25C 109.5 . . ?
C22 C27 H27A 109.5 . . ?
C22 C27 H27B 109.5 . . ?
C22 C27 H27C 109.5 . . ?
H27A C27 H27B 109.5 . . ?
H27A C27 H27C 109.5 . . ?
H27B C27 H27C 109.5 . . ?

loop_
_geom_bond_atom_site_label_1
_geom_bond_atom_site_label_2
_geom_bond_distance
_geom_bond_site_symmetry_2
_geom_bond_publ_flag
Cl2 C10 1.698(3) . ?
F4 B00J 1.369(3) . ?
F5 B00J 1.379(3) . ?
N004 C15 1.388(3) . ?
N004 C18 1.358(3) . ?
N004 B00J 1.562(3) . ?
N005 C13 1.390(3) . ?
N005 C10 1.334(3) . ?
N005 B00J 1.569(3) . ?
C19 C14 1.490(3) . ?
C19 C20 1.401(3) . ?
C19 C24 1.393(3) . ?
C14 C15 1.396(3) . ?
C14 C13 1.393(3) . ?
C15 C16 1.402(3) . ?
C20 C21 1.395(3) . ?
C20 C26 1.510(3) . ?
C13 C12 1.403(3) . ?
C18 C18 1.458(4) 3_756 ?
C18 C17 1.404(3) . ?
C24 C23 1.391(3) . ?
C24 C25 1.512(3) . ?
C23 H23 0.9300 . ?
C23 C22 1.378(4) . ?
C16 H16 0.9300 . ?
C16 C17 1.369(3) . ?
C17 H17 0.9300 . ?
C21 H21 0.9300 . ?
C21 C22 1.371(4) . ?
C22 C27 1.517(4) . ?
C10 C11 1.396(4) . ?
C26 H26A 0.9600 . ?
C26 H26B 0.9600 . ?
C26 H26C 0.9600 . ?
C11 H11 0.9300 . ?
C11 C12 1.367(4) . ?
C12 H12 0.9300 . ?
C25 H25A 0.9600 . ?
C25 H25B 0.9600 . ?
C25 H25C 0.9600 . ?
C27 H27A 0.9600 . ?
C27 H27B 0.9600 . ?
C27 H27C 0.9600 . ?

loop_
_geom_torsion_atom_site_label_1
_geom_torsion_atom_site_label_2
_geom_torsion_atom_site_label_3
_geom_torsion_atom_site_label_4
_geom_torsion
_geom_torsion_site_symmetry_1
_geom_torsion_site_symmetry_2
_geom_torsion_site_symmetry_3
_geom_torsion_site_symmetry_4
_geom_torsion_publ_flag
Cl2 C10 C11 C12 177.5(2) . . . . ?
N004 C15 C16 C17 0.9(3) . . . . ?
N004 C18 C17 C16 0.5(3) . . . . ?
N005 C13 C12 C11 -0.1(3) . . . . ?
N005 C10 C11 C12 -0.6(4) . . . . ?
C19 C14 C15 N004 176.24(19) . . . . ?
C19 C14 C15 C16 -10.5(4) . . . . ?
C19 C14 C13 N005 -178.56(19) . . . . ?
C19 C14 C13 C12 5.5(4) . . . . ?
C19 C20 C21 C22 0.4(4) . . . . ?
C19 C24 C23 C22 1.0(4) . . . . ?
C14 C19 C20 C21 -175.3(2) . . . . ?
C14 C19 C20 C26 4.7(3) . . . . ?
C14 C19 C24 C23 174.6(2) . . . . ?
C14 C19 C24 C25 -7.0(4) . . . . ?
C14 C15 C16 C17 -173.1(2) . . . . ?
C14 C13 C12 C11 176.2(3) . . . . ?
C15 N004 C18 C18 177.37(13) . . . 3_756 ?
C15 N004 C18 C17 0.0(2) . . . . ?
C15 N004 B00J F4 133.9(2) . . . . ?
C15 N004 B00J F5 -102.5(2) . . . . ?
C15 N004 B00J N005 14.6(3) . . . . ?
C15 C14 C13 N005 2.9(3) . . . . ?
C15 C14 C13 C12 -173.0(3) . . . . ?
C15 C16 C17 C18 -0.9(3) . . . . ?
C20 C19 C14 C15 -91.9(3) . . . . ?
C20 C19 C14 C13 89.6(3) . . . . ?
C20 C19 C24 C23 -3.1(3) . . . . ?
C20 C19 C24 C25 175.3(3) . . . . ?
C20 C21 C22 C23 -2.4(4) . . . . ?
C20 C21 C22 C27 177.9(3) . . . . ?
C13 N005 C10 Cl2 -177.71(19) . . . . ?
C13 N005 C10 C11 0.6(3) . . . . ?
C13 N005 B00J F4 -136.3(2) . . . . ?
C13 N005 B00J F5 101.3(2) . . . . ?
C13 N005 B00J N004 -17.0(3) . . . . ?
C13 C14 C15 N004 -5.3(3) . . . . ?
C13 C14 C15 C16 168.0(2) . . . . ?
C18 N004 C15 C14 173.9(2) . . . . ?
C18 N004 C15 C16 -0.6(2) . . . . ?
C18 N004 B00J F4 -44.8(3) . . . . ?
C18 N004 B00J F5 78.9(3) . . . . ?
C18 N004 B00J N005 -164.1(2) . . . . ?
C18 C18 C17 C16 -176.64(17) 3_756 . . . ?
C24 C19 C14 C15 90.4(3) . . . . ?
C24 C19 C14 C13 -88.1(3) . . . . ?
C24 C19 C20 C21 2.4(3) . . . . ?
C24 C19 C20 C26 -177.6(2) . . . . ?
C24 C23 C22 C21 1.7(4) . . . . ?
C24 C23 C22 C27 -178.6(3) . . . . ?
C10 N005 C13 C14 -177.0(2) . . . . ?
C10 N005 C13 C12 -0.3(3) . . . . ?
C10 N005 B00J F4 52.0(3) . . . . ?
C10 N005 B00J F5 -70.4(3) . . . . ?
C10 N005 B00J N004 171.3(2) . . . . ?
C10 C11 C12 C13 0.5(4) . . . . ?
B00J N004 C15 C14 -5.0(3) . . . . ?
B00J N004 C15 C16 -179.48(19) . . . . ?
B00J N004 C18 C18 -3.8(3) . . . 3_756 ?
B00J N004 C18 C17 178.9(2) . . . . ?
B00J N005 C13 C14 9.8(3) . . . . ?
B00J N005 C13 C12 -173.5(2) . . . . ?
B00J N005 C10 Cl2 -4.8(4) . . . . ?
B00J N005 C10 C11 173.4(2) . . . . ?
C26 C20 C21 C22 -179.6(2) . . . . ?
C25 C24 C23 C22 -177.4(3) . . . . ?
